data_1001277
loop_
_publ_author_name
'Saurel, C'
'Groult, D'
'Raveau, B'

_publ_section_title
;
Etude du comportement de l'antimoine V et du strontium dans les oxydes
a structure en cages du type A~3~ M~8~ O~21~
;
_journal_coden_ASTM MRBUAC
_journal_name_full 'Materials Research Bulletin'
_journal_page_first 629
_journal_page_last 635
_journal_paper_doi 10.1016/0025-5408(77)90072-1
_journal_volume 12
_journal_year 1977
_chemical_formula_structural 'BA3 SB4 TI4 O21'
_chemical_formula_sum 'Ba3 O21 Sb4 Ti4'
_chemical_name_systematic
;
TRIBARIUM TETRATITANIUM TETRAANTIMONY(V) OXIDE
;
_space_group_IT_number 193
_symmetry_cell_setting hexagonal
_symmetry_Int_Tables_number 193
_symmetry_space_group_name_Hall '-P 6c 2'
_symmetry_space_group_name_H-M 'P 63/m c m'
_cell_angle_alpha 90
_cell_angle_beta 90
_cell_angle_gamma 120
_cell_formula_units_Z 2
_cell_length_a 8.966(3)
_cell_length_b 8.966(3)
_cell_length_c 11.857(5)
_cell_volume 825.5
_exptl_crystal_density_meas 5.72(2)
_refine_ls_R_factor_all 0.21
_cod_database_code 1001277

loop_
_symmetry_equiv_pos_as_xyz
x,y,z
-y,x-y,z
y-x,-x,z
y,x,z
x-y,-y,z
-x,y-x,z
-x,-y,-z
y,y-x,-z
x-y,x,-z
-y,-x,-z
y-x,y,-z
x,x-y,-z
-x,-y,1/2+z
y,y-x,1/2+z
x-y,x,1/2+z
-y,-x,1/2+z
y-x,y,1/2+z
x,x-y,1/2+z
x,y,1/2-z
-y,x-y,1/2-z
y-x,-x,1/2-z
y,x,1/2-z
x-y,-y,1/2-z
-x,y-x,1/2-z

loop_
_atom_site_label
_atom_site_type_symbol
_atom_site_symmetry_multiplicity
_atom_site_Wyckoff_symbol
_atom_site_fract_x
_atom_site_fract_y
_atom_site_fract_z
_atom_site_occupancy
_atom_site_attached_hydrogens
_atom_site_calc_flag
Ba1 Ba2+ 6 g 0.604(1) 0. 0.25 1. 0 d
Ti1 Ti4+ 12 k 0.232(2) 0. 0.100(2) 0.6667 0 d
Sb1 Sb5+ 12 k 0.232(2) 0. 0.100(2) 0.3333 0 d
Sb2 Sb5+ 4 d 0.3333 0.6667 0. 1. 0 d
O1 O2- 6 g 0.238(6) 0. 0.25 1. 0 d
O2 O2- 12 k 0.825(4) 0. 0.086(4) 1. 0 d
O3 O2- 24 l 0.181(4) 0.492(6) 0.110(3) 1. 0 d

loop_
_atom_type_symbol
_atom_type_oxidation_number
Ba2+ 2.000
Ti4+ 4.000
Sb5+ 5.000
O2- -2.000
